data_4509432
loop_
_publ_author_name
'Yao, Hua-Gang'
'Ji, Min'
'Ji, Shou-Hua'
'Zhang, Ren-Chun'
'An, Yong-Lin'
'Ning, Gui-ling'

_publ_section_title
;
 Solvothermal Syntheses of Two Novel Layered Quaternary
 Silver&#x2212;Antimony(III) Sulfides with Different Strategies
;
_journal_issue 9
_journal_name_full 'Crystal Growth &amp; Design'
_journal_page_first 3821
_journal_paper_doi 10.1021/cg9000335
_journal_volume 9
_journal_year 2009
_chemical_formula_sum 'Ag2 K S3 Sb'
_chemical_formula_weight 472.77
_chemical_name_systematic
; 
 ? 
;
_space_group_IT_number 2
_symmetry_space_group_name_Hall '-P 1'
_symmetry_space_group_name_H-M 'P -1'
_atom_sites_solution_primary direct
_atom_sites_solution_secondary difmap
_audit_creation_method SHELXL-97
_cell_angle_alpha 90.697(3)
_cell_angle_beta 92.804(3)
_cell_angle_gamma 90.732(2)
_cell_formula_units_Z 4
_cell_length_a 6.7406(3)
_cell_length_b 9.4172(4)
_cell_length_c 10.9115(5)
_cell_measurement_temperature 293(2)
_cell_volume 691.69(5)
_computing_structure_refinement 'SHELXL-97 (Sheldrick, 1997)'
_computing_structure_solution 'SHELXS-97 (Sheldrick, 1990)'
_diffrn_ambient_temperature 293(2)
_diffrn_measured_fraction_theta_full 0.979
_diffrn_measured_fraction_theta_max 0.979
_diffrn_radiation_monochromator graphite
_diffrn_radiation_source 'fine-focus sealed tube'
_diffrn_radiation_type MoK\a
_diffrn_radiation_wavelength 0.71073
_diffrn_reflns_av_R_equivalents 0.0278
_diffrn_reflns_av_sigmaI/netI 0.0336
_diffrn_reflns_limit_h_max 8
_diffrn_reflns_limit_h_min -8
_diffrn_reflns_limit_k_max 12
_diffrn_reflns_limit_k_min -12
_diffrn_reflns_limit_l_max 12
_diffrn_reflns_limit_l_min -14
_diffrn_reflns_number 6846
_diffrn_reflns_theta_full 27.55
_diffrn_reflns_theta_max 27.55
_diffrn_reflns_theta_min 2.16
_exptl_absorpt_coefficient_mu 10.864
_exptl_absorpt_correction_T_max 0.344
_exptl_absorpt_correction_T_min 0.151
_exptl_absorpt_correction_type empirical
_exptl_crystal_density_diffrn 4.540
_exptl_crystal_density_method 'not measured'
_exptl_crystal_F_000 848
_exptl_crystal_size_max 0.20
_exptl_crystal_size_mid 0.15
_exptl_crystal_size_min 0.10
_refine_diff_density_max 2.078
_refine_diff_density_min -1.359
_refine_diff_density_rms 0.237
_refine_ls_extinction_coef 0.0101(4)
_refine_ls_extinction_expression Fc^*^=kFc[1+0.001xFc^2^\l^3^/sin(2\q)]^-1/4^
_refine_ls_extinction_method SHELXL
_refine_ls_goodness_of_fit_ref 1.083
_refine_ls_matrix_type full
_refine_ls_number_parameters 128
_refine_ls_number_reflns 3123
_refine_ls_number_restraints 0
_refine_ls_restrained_S_all 1.083
_refine_ls_R_factor_all 0.0323
_refine_ls_R_factor_gt 0.0298
_refine_ls_shift/su_max 0.001
_refine_ls_shift/su_mean 0.000
_refine_ls_structure_factor_coef Fsqd
_refine_ls_weighting_details 'calc w=1/[\s^2^(Fo^2^)+(0.0356P)^2^+2.7435P] where P=(Fo^2^+2Fc^2^)/3'
_refine_ls_weighting_scheme calc
_refine_ls_wR_factor_gt 0.0752
_refine_ls_wR_factor_ref 0.0766
_reflns_number_gt 2908
_reflns_number_total 3123
_reflns_threshold_expression >2sigma(I)
_cod_data_source_file cg9000335sup2.cif
_cod_data_source_block 2
_cod_original_sg_symbol_H-M p-1
_cod_original_formula_sum ' KAg2SbS3'
_cod_database_code 4509432

loop_
_symmetry_equiv_pos_as_xyz
'x, y, z'
'-x, -y, -z'

loop_
_atom_site_label
_atom_site_type_symbol
_atom_site_fract_x
_atom_site_fract_y
_atom_site_fract_z
_atom_site_U_iso_or_equiv
_atom_site_adp_type
_atom_site_occupancy
_atom_site_symmetry_multiplicity
_atom_site_calc_flag
Sb1 Sb 0.46237(5) 0.94269(3) 0.85138(3) 0.01641(11) Uani 1 1 d
Sb2 Sb 0.95025(5) 1.20945(4) 0.65315(3) 0.01616(11) Uani 1 1 d
Ag1 Ag 0.48203(7) 1.26365(5) 0.85823(5) 0.02988(13) Uani 1 1 d
Ag2 Ag 0.91909(8) 1.16071(6) 0.95364(5) 0.03420(14) Uani 1 1 d
Ag3 Ag 0.97399(9) 0.89792(6) 0.65523(5) 0.03625(15) Uani 1 1 d
Ag4 Ag 0.59122(8) 0.84148(6) 0.45616(5) 0.03562(15) Uani 1 1 d
S1 S 0.3616(2) 0.91217(15) 0.63772(12) 0.0200(3) Uani 1 1 d
S2 S 0.6445(2) 1.34084(15) 0.66265(13) 0.0210(3) Uani 1 1 d
K2 K 0.6991(2) 1.42806(13) 0.36549(13) 0.0274(3) Uani 1 1 d
S3 S 0.3562(2) 0.71074(15) 0.92413(13) 0.0213(3) Uani 1 1 d
S4 S 0.8217(2) 0.91431(15) 0.86005(13) 0.0214(3) Uani 1 1 d
S5 S 1.1129(2) 1.31381(14) 0.48160(12) 0.0194(3) Uani 1 1 d
S6 S 1.1198(2) 1.33389(15) 0.82664(13) 0.0200(3) Uani 1 1 d
K1 K 0.8010(3) 0.57662(17) 0.87153(17) 0.0430(4) Uani 1 1 d

loop_
_atom_site_aniso_label
_atom_site_aniso_U_11
_atom_site_aniso_U_22
_atom_site_aniso_U_33
_atom_site_aniso_U_23
_atom_site_aniso_U_13
_atom_site_aniso_U_12
Sb1 0.01960(19) 0.01390(18) 0.01577(19) -0.00217(13) 0.00174(13) 0.00044(13)
Sb2 0.01692(19) 0.01384(18) 0.01784(19) -0.00005(13) 0.00219(13) 0.00034(12)
Ag1 0.0292(3) 0.0325(3) 0.0279(3) 0.00161(19) 0.00110(19) 0.00439(19)
Ag2 0.0369(3) 0.0396(3) 0.0260(3) -0.0003(2) 0.0045(2) -0.0111(2)
Ag3 0.0421(3) 0.0364(3) 0.0305(3) -0.0125(2) 0.0085(2) -0.0028(2)
Ag4 0.0271(3) 0.0308(3) 0.0495(3) 0.0011(2) 0.0071(2) 0.00293(19)
S1 0.0217(7) 0.0217(7) 0.0167(6) -0.0011(5) 0.0011(5) -0.0012(5)
S2 0.0172(6) 0.0251(7) 0.0209(7) -0.0011(5) 0.0015(5) 0.0042(5)
K2 0.0322(7) 0.0194(6) 0.0300(7) 0.0008(5) -0.0044(5) 0.0024(5)
S3 0.0245(7) 0.0194(6) 0.0200(7) 0.0001(5) 0.0021(5) -0.0035(5)
S4 0.0184(6) 0.0258(7) 0.0201(7) 0.0004(5) 0.0016(5) -0.0007(5)
S5 0.0194(6) 0.0201(6) 0.0188(6) 0.0004(5) 0.0012(5) -0.0013(5)
S6 0.0173(6) 0.0236(7) 0.0190(6) -0.0005(5) 0.0005(5) -0.0008(5)
K1 0.0398(8) 0.0303(8) 0.0575(10) -0.0165(7) -0.0083(7) 0.0091(6)

loop_
_atom_type_symbol
_atom_type_description
_atom_type_scat_dispersion_real
_atom_type_scat_dispersion_imag
_atom_type_scat_source
C C 0.0033 0.0016 'International Tables Vol C Tables 4.2.6.8 and 6.1.1.4'
N N 0.0061 0.0033 'International Tables Vol C Tables 4.2.6.8 and 6.1.1.4'
O O 0.0106 0.0060 'International Tables Vol C Tables 4.2.6.8 and 6.1.1.4'
S S 0.1246 0.1234 'International Tables Vol C Tables 4.2.6.8 and 6.1.1.4'
K K 0.2009 0.2494 'International Tables Vol C Tables 4.2.6.8 and 6.1.1.4'
Ag Ag -0.8971 1.1015 'International Tables Vol C Tables 4.2.6.8 and 6.1.1.4'
Sb Sb -0.5866 1.5461 'International Tables Vol C Tables 4.2.6.8 and 6.1.1.4'

loop_
_geom_angle_atom_site_label_1
_geom_angle_atom_site_label_2
_geom_angle_atom_site_label_3
_geom_angle
_geom_angle_site_symmetry_1
_geom_angle_site_symmetry_3
S1 Sb1 S4 104.91(5) . .
S1 Sb1 S3 98.53(5) . .
S4 Sb1 S3 100.59(5) . .
S1 Sb1 Ag1 97.91(4) . .
S4 Sb1 Ag1 94.56(4) . .
S3 Sb1 Ag1 153.92(4) . .
S1 Sb1 K1 95.28(4) . .
S4 Sb1 K1 49.75(4) . .
S3 Sb1 K1 53.40(4) . .
Ag1 Sb1 K1 144.15(3) . .
S2 Sb2 S5 103.73(5) . .
S2 Sb2 S6 95.25(5) . .
S5 Sb2 S6 101.32(5) . .
S2 Sb2 Ag3 124.47(4) . .
S5 Sb2 Ag3 112.80(4) . .
S6 Sb2 Ag3 115.76(4) . .
S2 Sb2 Ag2 86.60(4) . .
S5 Sb2 Ag2 150.72(4) . .
S6 Sb2 Ag2 49.93(3) . .
Ag3 Sb2 Ag2 81.360(16) . .
S2 Sb2 K2 56.04(4) . .
S5 Sb2 K2 51.77(4) . .
S6 Sb2 K2 121.01(4) . .
Ag3 Sb2 K2 122.97(2) . .
Ag2 Sb2 K2 142.13(2) . .
S2 Sb2 K2 93.71(4) . 2_786
S5 Sb2 K2 49.26(4) . 2_786
S6 Sb2 K2 53.96(4) . 2_786
Ag3 Sb2 K2 141.82(2) . 2_786
Ag2 Sb2 K2 103.52(2) . 2_786
K2 Sb2 K2 75.76(3) . 2_786
S6 Ag1 S2 104.79(5) 1_455 .
S6 Ag1 S3 117.65(5) 1_455 2_677
S2 Ag1 S3 124.70(5) . 2_677
S6 Ag1 Sb1 103.26(4) 1_455 .
S2 Ag1 Sb1 106.75(4) . .
S3 Ag1 Sb1 96.66(3) 2_677 .
S6 Ag1 Ag2 168.57(4) 1_455 .
S2 Ag1 Ag2 86.51(3) . .
S3 Ag1 Ag2 52.42(3) 2_677 .
Sb1 Ag1 Ag2 74.436(16) . .
S6 Ag1 K1 110.38(4) 1_455 1_565
S2 Ag1 K1 61.49(5) . 1_565
S3 Ag1 K1 71.16(4) 2_677 1_565
Sb1 Ag1 K1 146.16(3) . 1_565
Ag2 Ag1 K1 73.28(3) . 1_565
S6 Ag1 K1 59.64(4) 1_455 2_677
S2 Ag1 K1 140.25(4) . 2_677
S3 Ag1 K1 58.10(4) 2_677 2_677
Sb1 Ag1 K1 112.32(3) . 2_677
Ag2 Ag1 K1 110.45(3) . 2_677
K1 Ag1 K1 88.43(4) 1_565 2_677
S6 Ag1 K2 56.71(4) 1_455 2_686
S2 Ag1 K2 53.48(4) . 2_686
S3 Ag1 K2 127.77(4) 2_677 2_686
Sb1 Ag1 K2 135.46(3) . 2_686
Ag2 Ag1 K2 132.58(3) . 2_686
K1 Ag1 K2 65.90(3) 1_565 2_686
K1 Ag1 K2 91.92(3) 2_677 2_686
S6 Ag2 S4 118.78(5) . .
S6 Ag2 S3 112.47(5) . 2_677
S4 Ag2 S3 116.05(5) . 2_677
S6 Ag2 S4 104.08(5) . 2_777
S4 Ag2 S4 100.94(4) . 2_777
S3 Ag2 S4 101.07(5) 2_677 2_777
S6 Ag2 Ag1 96.98(4) . .
S4 Ag2 Ag1 86.79(4) . .
S3 Ag2 Ag1 50.63(3) 2_677 .
S4 Ag2 Ag1 150.15(4) 2_777 .
S6 Ag2 Sb2 46.70(3) . .
S4 Ag2 Sb2 76.77(3) . .
S3 Ag2 Sb2 120.59(4) 2_677 .
S4 Ag2 Sb2 135.00(4) 2_777 .
Ag1 Ag2 Sb2 74.770(16) . .
S6 Ag2 K1 65.04(5) . 2_777
S4 Ag2 K1 158.82(5) . 2_777
S3 Ag2 K1 77.42(4) 2_677 2_777
S4 Ag2 K1 59.05(4) 2_777 2_777
Ag1 Ag2 K1 113.97(3) . 2_777
Sb2 Ag2 K1 111.56(4) . 2_777
S6 Ag2 K1 51.32(4) . 1_565
S4 Ag2 K1 136.32(4) . 1_565
S3 Ag2 K1 62.20(4) 2_677 1_565
S4 Ag2 K1 122.61(4) 2_777 1_565
Ag1 Ag2 K1 57.65(3) . 1_565
Sb2 Ag2 K1 70.34(3) . 1_565
K1 Ag2 K1 63.67(4) 2_777 1_565
S4 Ag3 S5 118.54(5) . 2_776
S4 Ag3 S1 120.91(5) . 1_655
S5 Ag3 S1 100.96(5) 2_776 1_655
S4 Ag3 Sb2 85.79(4) . .
S5 Ag3 Sb2 139.80(4) 2_776 .
S1 Ag3 Sb2 90.81(3) 1_655 .
S4 Ag3 Ag4 104.58(4) . .
S5 Ag3 Ag4 49.61(3) 2_776 .
S1 Ag3 Ag4 134.41(4) 1_655 .
Sb2 Ag3 Ag4 95.54(2) . .
S4 Ag3 K2 111.17(4) . 2_776
S5 Ag3 K2 56.58(4) 2_776 2_776
S1 Ag3 K2 56.54(4) 1_655 2_776
Sb2 Ag3 K2 147.31(3) . 2_776
Ag4 Ag3 K2 106.15(3) . 2_776
S4 Ag3 K1 51.79(4) . .
S5 Ag3 K1 72.21(4) 2_776 .
S1 Ag3 K1 112.75(4) 1_655 .
Sb2 Ag3 K1 137.39(3) . .
Ag4 Ag3 K1 92.16(3) . .
K2 Ag3 K1 67.01(3) 2_776 .
S5 Ag4 S1 121.71(5) 2_776 2_676
S5 Ag4 S2 101.69(5) 2_776 2_676
S1 Ag4 S2 117.98(5) 2_676 2_676
S5 Ag4 S1 115.02(5) 2_776 .
S1 Ag4 S1 99.19(4) 2_676 .
S2 Ag4 S1 99.66(5) 2_676 .
S5 Ag4 Ag3 48.67(3) 2_776 .
S1 Ag4 Ag3 91.40(4) 2_676 .
S2 Ag4 Ag3 148.12(4) 2_676 .
S1 Ag4 Ag3 86.52(3) . .
S5 Ag4 K2 83.57(4) 2_776 2_676
S1 Ag4 K2 152.42(4) 2_676 2_676
S2 Ag4 K2 60.56(4) 2_676 2_676
S1 Ag4 K2 56.68(4) . 2_676
Ag3 Ag4 K2 99.38(3) . 2_676
S5 Ag4 K2 50.36(4) 2_776 1_545
S1 Ag4 K2 137.63(4) 2_676 1_545
S2 Ag4 K2 51.60(4) 2_676 1_545
S1 Ag4 K2 122.30(4) . 1_545
Ag3 Ag4 K2 98.73(2) . 1_545
K2 Ag4 K2 65.83(4) 2_676 1_545
Sb1 S1 Ag4 104.89(5) . 2_676
Sb1 S1 Ag3 99.65(5) . 1_455
Ag4 S1 Ag3 101.96(5) 2_676 1_455
Sb1 S1 Ag4 126.90(6) . .
Ag4 S1 Ag4 80.81(4) 2_676 .
Ag3 S1 Ag4 131.40(6) 1_455 .
Sb1 S1 K2 98.23(5) . 2_676
Ag4 S1 K2 155.86(6) 2_676 2_676
Ag3 S1 K2 80.56(5) 1_455 2_676
Ag4 S1 K2 79.82(4) . 2_676
Sb2 S2 Ag1 106.58(5) . .
Sb2 S2 Ag4 98.13(5) . 2_676
Ag1 S2 Ag4 87.32(5) . 2_676
Sb2 S2 K2 165.28(7) . 2_686
Ag1 S2 K2 86.68(5) . 2_686
Ag4 S2 K2 88.68(5) 2_676 2_686
Sb2 S2 K1 97.49(5) . 1_565
Ag1 S2 K1 75.46(5) . 1_565
Ag4 S2 K1 159.45(6) 2_676 1_565
K2 S2 K1 79.35(5) 2_686 1_565
Sb2 S2 K2 87.60(5) . .
Ag1 S2 K2 160.51(6) . .
Ag4 S2 K2 77.29(4) 2_676 .
K2 S2 K2 81.15(5) 2_686 .
K1 S2 K2 116.68(6) 1_565 .
S5 K2 S2 78.26(5) 2_786 2_686
S5 K2 S5 74.85(5) 2_786 .
S2 K2 S5 152.82(6) 2_686 .
S5 K2 S1 143.86(6) 2_786 2_676
S2 K2 S1 126.31(6) 2_686 2_676
S5 K2 S1 76.31(4) . 2_676
S5 K2 S6 70.77(4) 2_786 2_786
S2 K2 S6 76.13(4) 2_686 2_786
S5 K2 S6 98.45(5) . 2_786
S1 K2 S6 135.27(6) 2_676 2_786
S5 K2 S2 75.24(5) 2_786 .
S2 K2 S2 98.85(5) 2_686 .
S5 K2 S2 70.55(4) . .
S1 K2 S2 74.95(4) 2_676 .
S6 K2 S2 145.96(6) 2_786 .
S5 K2 S3 142.80(6) 2_786 2_676
S2 K2 S3 96.96(5) 2_686 2_676
S5 K2 S3 106.81(5) . 2_676
S1 K2 S3 67.28(4) 2_676 2_676
S6 K2 S3 72.27(4) 2_786 2_676
S2 K2 S3 141.36(5) . 2_676
S5 K2 Ag4 116.14(5) 2_786 2_676
S2 K2 Ag4 96.98(5) 2_686 2_676
S5 K2 Ag4 91.31(4) . 2_676
S1 K2 Ag4 43.51(3) 2_676 2_676
S6 K2 Ag4 169.42(5) 2_786 2_676
S2 K2 Ag4 42.15(3) . 2_676
S3 K2 Ag4 101.05(4) 2_676 2_676
S5 K2 Ag3 115.47(5) 2_786 2_776
S2 K2 Ag3 166.19(5) 2_686 2_776
S5 K2 Ag3 40.98(3) . 2_776
S1 K2 Ag3 42.90(3) 2_676 2_776
S6 K2 Ag3 106.22(5) 2_786 2_776
S2 K2 Ag3 86.67(4) . 2_776
S3 K2 Ag3 71.40(4) 2_676 2_776
Ag4 K2 Ag3 78.57(3) 2_676 2_776
S5 K2 Ag1 82.24(4) 2_786 2_686
S2 K2 Ag1 39.84(3) 2_686 2_686
S5 K2 Ag1 137.42(5) . 2_686
S1 K2 Ag1 133.87(5) 2_676 2_686
S6 K2 Ag1 39.48(3) 2_786 2_686
S2 K2 Ag1 136.79(5) . 2_686
S3 K2 Ag1 71.92(3) 2_676 2_686
Ag4 K2 Ag1 131.19(4) 2_676 2_686
Ag3 K2 Ag1 136.52(4) 2_776 2_686
S5 K2 Sb2 81.17(4) 2_786 .
S2 K2 Sb2 134.55(5) 2_686 .
S5 K2 Sb2 36.43(3) . .
S1 K2 Sb2 62.71(3) 2_676 .
S6 K2 Sb2 132.85(5) 2_786 .
S2 K2 Sb2 36.35(3) . .
S3 K2 Sb2 122.87(4) 2_676 .
Ag4 K2 Sb2 57.61(2) 2_676 .
Ag3 K2 Sb2 53.529(19) 2_776 .
Ag1 K2 Sb2 163.40(4) 2_686 .
S5 K2 Ag4 38.73(3) 2_786 1_565
S2 K2 Ag4 39.71(3) 2_686 1_565
S5 K2 Ag4 113.58(4) . 1_565
S1 K2 Ag4 157.30(5) 2_676 1_565
S6 K2 Ag4 65.55(3) 2_786 1_565
S2 K2 Ag4 88.85(4) . 1_565
S3 K2 Ag4 124.39(4) 2_676 1_565
Ag4 K2 Ag4 114.17(4) 2_676 1_565
Ag3 K2 Ag4 153.79(4) 2_776 1_565
Ag1 K2 Ag4 52.465(19) 2_686 1_565
Sb2 K2 Ag4 112.31(3) . 1_565
Sb1 S3 Ag1 96.51(5) . 2_677
Sb1 S3 Ag2 88.61(5) . 2_677
Ag1 S3 Ag2 76.95(4) 2_677 2_677
Sb1 S3 K1 90.64(5) . .
Ag1 S3 K1 81.09(5) 2_677 .
Ag2 S3 K1 157.80(6) 2_677 .
Sb1 S3 K2 92.92(5) . 2_676
Ag1 S3 K2 155.14(6) 2_677 2_676
Ag2 S3 K2 126.37(6) 2_677 2_676
K1 S3 K2 75.83(5) . 2_676
Sb1 S3 K1 161.60(6) . 2_667
Ag1 S3 K1 67.77(4) 2_677 2_667
Ag2 S3 K1 78.78(4) 2_677 2_667
K1 S3 K1 96.00(5) . 2_667
K2 S3 K1 105.33(5) 2_676 2_667
Sb1 S4 Ag3 114.93(6) . .
Sb1 S4 Ag2 97.95(5) . .
Ag3 S4 Ag2 107.12(5) . .
Sb1 S4 Ag2 131.55(6) . 2_777
Ag3 S4 Ag2 111.99(5) . 2_777
Ag2 S4 Ag2 79.06(4) . 2_777
Sb1 S4 K1 94.51(5) . .
Ag3 S4 K1 89.99(6) . .
Ag2 S4 K1 151.93(6) . .
Ag2 S4 K1 73.86(5) 2_777 .
Sb2 S5 Ag3 92.13(5) . 2_776
Sb2 S5 Ag4 86.11(4) . 2_776
Ag3 S5 Ag4 81.72(4) 2_776 2_776
Sb2 S5 K2 95.01(5) . 2_786
Ag3 S5 K2 169.37(6) 2_776 2_786
Ag4 S5 K2 90.91(5) 2_776 2_786
Sb2 S5 K2 91.79(5) . .
Ag3 S5 K2 82.44(5) 2_776 .
Ag4 S5 K2 163.93(6) 2_776 .
K2 S5 K2 105.15(5) 2_786 .
Sb2 S6 Ag1 112.76(5) . 1_655
Sb2 S6 Ag2 83.37(4) . .
Ag1 S6 Ag2 106.28(5) 1_655 .
Sb2 S6 K1 99.27(5) . 1_565
Ag1 S6 K1 145.23(6) 1_655 1_565
Ag2 S6 K1 89.99(5) . 1_565
Sb2 S6 K2 89.89(5) . 2_786
Ag1 S6 K2 83.81(5) 1_655 2_786
Ag2 S6 K2 169.45(6) . 2_786
K1 S6 K2 83.07(5) 1_565 2_786
Sb2 S6 K1 154.64(6) . 2_777
Ag1 S6 K1 80.16(5) 1_655 2_777
Ag2 S6 K1 71.83(5) . 2_777
K1 S6 K1 76.03(6) 1_565 2_777
K2 S6 K1 113.81(5) 2_786 2_777
S4 K1 S6 132.93(7) . 1_545
S4 K1 S2 130.34(7) . 1_545
S6 K1 S2 67.17(4) 1_545 1_545
S4 K1 S3 70.21(5) . .
S6 K1 S3 156.73(7) 1_545 .
S2 K1 S3 96.65(5) 1_545 .
S4 K1 S6 78.44(5) . 2_777
S6 K1 S6 103.97(6) 1_545 2_777
S2 K1 S6 148.74(7) 1_545 2_777
S3 K1 S6 80.95(5) . 2_777
S4 K1 Ag2 47.09(3) . 2_777
S6 K1 Ag2 103.31(5) 1_545 2_777
S2 K1 Ag2 164.59(7) 1_545 2_777
S3 K1 Ag2 95.74(5) . 2_777
S6 K1 Ag2 43.13(3) 2_777 2_777
S4 K1 Ag1 146.05(6) . 1_545
S6 K1 Ag1 79.34(4) 1_545 1_545
S2 K1 Ag1 43.05(3) 1_545 1_545
S3 K1 Ag1 77.48(4) . 1_545
S6 K1 Ag1 106.96(6) 2_777 1_545
Ag2 K1 Ag1 150.02(6) 2_777 1_545
S4 K1 S3 140.44(6) . 2_667
S6 K1 S3 77.13(5) 1_545 2_667
S2 K1 S3 80.74(5) 1_545 2_667
S3 K1 S3 84.00(5) . 2_667
S6 K1 S3 68.00(5) 2_777 2_667
Ag2 K1 S3 109.68(5) 2_777 2_667
Ag1 K1 S3 41.07(3) 1_545 2_667
S4 K1 Ag1 70.77(4) . 2_677
S6 K1 Ag1 138.55(6) 1_545 2_677
S2 K1 Ag1 128.85(6) 1_545 2_677
S3 K1 Ag1 40.81(3) . 2_677
S6 K1 Ag1 40.19(3) 2_777 2_677
Ag2 K1 Ag1 66.40(3) 2_777 2_677
Ag1 K1 Ag1 91.57(4) 1_545 2_677
S3 K1 Ag1 70.12(4) 2_667 2_677
S4 K1 Ag3 38.22(3) . .
S6 K1 Ag3 103.68(6) 1_545 .
S2 K1 Ag3 100.66(5) 1_545 .
S3 K1 Ag3 95.49(5) . .
S6 K1 Ag3 110.60(5) 2_777 .
Ag2 K1 Ag3 69.01(3) 2_777 .
Ag1 K1 Ag3 140.13(5) 1_545 .
S3 K1 Ag3 178.56(5) 2_667 .
Ag1 K1 Ag3 108.63(4) 2_677 .
S4 K1 K1 111.63(7) . 2_767
S6 K1 K1 54.18(4) 1_545 2_767
S2 K1 K1 114.13(6) 1_545 2_767
S3 K1 K1 126.27(8) . 2_767
S6 K1 K1 49.79(4) 2_777 2_767
Ag2 K1 K1 64.62(4) 2_777 2_767
Ag1 K1 K1 95.63(6) 1_545 2_767
S3 K1 K1 60.77(5) 2_667 2_767
Ag1 K1 K1 87.23(6) 2_677 2_767
Ag3 K1 K1 118.69(7) . 2_767
S4 K1 Ag2 163.15(6) . 1_545
S6 K1 Ag2 38.68(3) 1_545 1_545
S2 K1 Ag2 64.41(4) 1_545 1_545
S3 K1 Ag2 120.00(6) . 1_545
S6 K1 Ag2 89.63(5) 2_777 1_545
Ag2 K1 Ag2 116.33(4) 2_777 1_545
Ag1 K1 Ag2 49.07(2) 1_545 1_545
S3 K1 Ag2 39.01(3) 2_667 1_545
Ag1 K1 Ag2 107.44(5) 2_677 1_545
Ag3 K1 Ag2 141.95(5) . 1_545
K1 K1 Ag2 51.71(4) 2_767 1_545

loop_
_geom_bond_atom_site_label_1
_geom_bond_atom_site_label_2
_geom_bond_distance
_geom_bond_site_symmetry_2
Sb1 S1 2.4090(14) .
Sb1 S4 2.4379(14) .
Sb1 S3 2.4436(14) .
Sb1 Ag1 3.0236(6) .
Sb1 K1 4.1609(15) .
Sb2 S2 2.4232(14) .
Sb2 S5 2.4268(14) .
Sb2 S6 2.4418(14) .
Sb2 Ag3 2.9404(6) .
Sb2 Ag2 3.3326(6) .
Sb2 K2 4.0844(13) .
Sb2 K2 4.1397(14) 2_786
Ag1 S6 2.5463(14) 1_455
Ag1 S2 2.5550(15) .
Ag1 S3 2.5715(15) 2_677
Ag1 Ag2 3.2404(7) .
Ag1 K1 3.6231(18) 1_565
Ag1 K1 3.8875(18) 2_677
Ag1 K2 3.9812(14) 2_686
Ag2 S6 2.5673(15) .
Ag2 S4 2.5876(16) .
Ag2 S3 2.6361(15) 2_677
Ag2 S4 2.7208(15) 2_777
Ag2 K1 3.5682(17) 2_777
Ag2 K1 4.1076(17) 1_565
Ag3 S4 2.5083(15) .
Ag3 S5 2.5220(14) 2_776
Ag3 S1 2.6307(15) 1_655
Ag3 Ag4 3.3236(8) .
Ag3 K2 3.8124(14) 2_776
Ag3 K1 4.054(2) .
Ag4 S5 2.5582(15) 2_776
Ag4 S1 2.5697(15) 2_676
Ag4 S2 2.6130(16) 2_676
Ag4 S1 2.6567(15) .
Ag4 K2 3.7982(15) 2_676
Ag4 K2 4.0883(14) 1_545
S1 Ag4 2.5697(15) 2_676
S1 Ag3 2.6307(15) 1_455
S1 K2 3.2245(19) 2_676
S2 Ag4 2.6130(16) 2_676
S2 K2 3.2048(19) 2_686
S2 K1 3.289(2) 1_565
S2 K2 3.391(2) .
K2 S5 3.1486(19) 2_786
K2 S2 3.2048(19) 2_686
K2 S5 3.2101(19) .
K2 S1 3.2245(19) 2_676
K2 S6 3.3476(19) 2_786
K2 S3 3.407(2) 2_676
K2 Ag4 3.7982(15) 2_676
K2 Ag3 3.8124(14) 2_776
K2 Ag1 3.9812(14) 2_686
K2 Ag4 4.0883(14) 1_565
S3 Ag1 2.5715(15) 2_677
S3 Ag2 2.6361(15) 2_677
S3 K1 3.341(2) .
S3 K2 3.407(2) 2_676
S3 K1 3.704(2) 2_667
S4 Ag2 2.7208(15) 2_777
S4 K1 3.186(2) .
S5 Ag3 2.5220(14) 2_776
S5 Ag4 2.5582(14) 2_776
S5 K2 3.1486(19) 2_786
S6 Ag1 2.5463(14) 1_655
S6 K1 3.207(2) 1_565
S6 K2 3.348(2) 2_786
S6 K1 3.405(2) 2_777
K1 S6 3.207(2) 1_545
K1 S2 3.289(2) 1_545
K1 S6 3.405(2) 2_777
K1 Ag2 3.5682(17) 2_777
K1 Ag1 3.6231(18) 1_545
K1 S3 3.704(2) 2_667
K1 Ag1 3.8875(18) 2_677
K1 K1 4.075(3) 2_767
K1 Ag2 4.1076(17) 1_545
